data_4514744
loop_
_publ_author_name
'Gramigna, Kathryn M.'
'Dickie, Diane A.'
'Foxman, Bruce M.'
'Thomas, Christine M.'

_publ_section_title
;
 Cooperative H2 Activation across a Metal--Metal Multiple Bond and
 Hydrogenation Reactions Catalyzed by a Zr/Co Heterobimetallic Complex
;
_journal_issue 4
_journal_name_full 'ACS Catalysis'
_journal_page_first 3153
_journal_paper_doi 10.1021/acscatal.8b04390
_journal_volume 9
_journal_year 2019
_chemical_formula_moiety 'C45 H69 Co I N2 O P3 Zr'
_chemical_formula_sum 'C45 H69 Co I N2 O P3 Zr'
_chemical_formula_weight 1023.98
_chemical_name_systematic C45H69CoIN2OP3Zr
_space_group_crystal_system triclinic
_space_group_IT_number 2
_space_group_name_Hall '-P 1'
_space_group_name_H-M_alt 'P -1'
_symmetry_space_group_name_Hall '-P 1'
_symmetry_space_group_name_H-M 'P -1'
_atom_sites_solution_hydrogens mixed
_atom_sites_solution_primary dual
_audit_creation_date 2018-08-01
_audit_creation_method
;
Olex2 1.2
(compiled 2018.05.29 svn.r3508 for OlexSys, GUI svn.r5506)
;
_cell_angle_alpha 70.756(2)
_cell_angle_beta 71.300(2)
_cell_angle_gamma 74.862(2)
_cell_formula_units_Z 2
_cell_length_a 12.2182(7)
_cell_length_b 13.3740(7)
_cell_length_c 16.9003(9)
_cell_measurement_reflns_used 9197
_cell_measurement_temperature 150.15
_cell_measurement_theta_max 32.573
_cell_measurement_theta_min 2.931
_cell_volume 2432.1(2)
_computing_cell_refinement 'SAINT V8.38A (?, 2016)'
_computing_data_reduction 'SAINT V8.38A (?, 2016)'
_computing_molecular_graphics 'Olex2 (Dolomanov et al., 2009)'
_computing_publication_material 'Olex2 (Dolomanov et al., 2009)'
_computing_structure_refinement 'ShelXL (Sheldrick, 2015)'
_computing_structure_solution 'ShelXT (Sheldrick, 2015)'
_diffrn_ambient_temperature 150.15
_diffrn_measured_fraction_theta_full 0.998
_diffrn_measured_fraction_theta_max 0.993
_diffrn_measurement_device_type 'Bruker D8 Venture PHOTON II CPAD'
_diffrn_measurement_method '\f and \w scans'
_diffrn_radiation_monochromator 'TRIUMPH curved--crystal'
_diffrn_radiation_probe x-ray
_diffrn_radiation_type MoK\a
_diffrn_radiation_wavelength 0.71073
_diffrn_reflns_av_R_equivalents 0.0417
_diffrn_reflns_av_unetI/netI 0.0259
_diffrn_reflns_Laue_measured_fraction_full 0.998
_diffrn_reflns_Laue_measured_fraction_max 0.993
_diffrn_reflns_limit_h_max 18
_diffrn_reflns_limit_h_min -18
_diffrn_reflns_limit_k_max 20
_diffrn_reflns_limit_k_min -20
_diffrn_reflns_limit_l_max 25
_diffrn_reflns_limit_l_min -25
_diffrn_reflns_number 141522
_diffrn_reflns_point_group_measured_fraction_full 0.998
_diffrn_reflns_point_group_measured_fraction_max 0.993
_diffrn_reflns_theta_full 25.242
_diffrn_reflns_theta_max 32.686
_diffrn_reflns_theta_min 2.948
_diffrn_source 'fine--focus tube'
_exptl_absorpt_coefficient_mu 1.322
_exptl_absorpt_correction_T_max 0.7464
_exptl_absorpt_correction_T_min 0.6266
_exptl_absorpt_correction_type multi-scan
_exptl_absorpt_process_details
;
SADABS-2016/2 (Bruker,2016/2) was used for absorption correction.
wR2(int) was 0.0810 before and 0.0622 after correction.
The Ratio of minimum to maximum transmission is 0.8395.
The \l/2 correction factor is Not present.
;
_exptl_crystal_colour red
_exptl_crystal_colour_primary red
_exptl_crystal_density_diffrn 1.398
_exptl_crystal_description plate
_exptl_crystal_F_000 1052
_exptl_crystal_recrystallization_method 'Crystallized from pentane at room temperature'
_exptl_crystal_size_max 0.331
_exptl_crystal_size_mid 0.203
_exptl_crystal_size_min 0.17
_refine_diff_density_max 1.099
_refine_diff_density_min -1.658
_refine_diff_density_rms 0.096
_refine_ls_extinction_method none
_refine_ls_goodness_of_fit_ref 1.055
_refine_ls_hydrogen_treatment mixed
_refine_ls_matrix_type full
_refine_ls_number_parameters 582
_refine_ls_number_reflns 17767
_refine_ls_number_restraints 0
_refine_ls_restrained_S_all 1.055
_refine_ls_R_factor_all 0.0443
_refine_ls_R_factor_gt 0.0332
_refine_ls_shift/su_max 0.012
_refine_ls_shift/su_mean 0.000
_refine_ls_structure_factor_coef Fsqd
_refine_ls_weighting_details 'w=1/[\s^2^(Fo^2^)+(0.0310P)^2^+3.9187P] where P=(Fo^2^+2Fc^2^)/3'
_refine_ls_weighting_scheme calc
_refine_ls_wR_factor_gt 0.0812
_refine_ls_wR_factor_ref 0.0894
_reflns_Friedel_coverage 0.000
_reflns_number_gt 14930
_reflns_number_total 17767
_reflns_threshold_expression 'I > 2\s(I)'
_cod_data_source_file cs8b04390_si_002.cif
_cod_data_source_block 4-PMePh2
_cod_database_code 4514744
_shelx_shelxl_version_number 2018/1
_shelx_space_group_comment
;
The symmetry employed for this shelxl refinement is uniquely defined
by the following loop, which should always be used as a source of
symmetry information in preference to the above space-group names.
They are only intended as comments.
;
_shelx_estimated_absorpt_t_max 0.807
_shelx_estimated_absorpt_t_min 0.669
_olex2_refinement_description
;
1. Fixed Uiso
 At 1.2 times of:
  All C(H) groups, All C(H,H) groups, All C(H,H,H,H) groups
 At 1.5 times of:
  All C(H,H,H) groups
2. Others
 Sof(H45C)=Sof(H45D)=Sof(H42C)=Sof(H42D)=Sof(C43)=Sof(H43C)=Sof(H43D)=
 Sof(C44A)=Sof(H44C)=Sof(H44D)=1-FVAR(1)
 Sof(H45A)=Sof(H45B)=Sof(H42A)=Sof(H42B)=Sof(C44)=Sof(H44A)=Sof(H44B)=
 Sof(C43A)=Sof(H43A)=Sof(H43B)=FVAR(1)
 Sof(C36A)=Sof(C41A)=Sof(H41A)=Sof(C40A)=Sof(H40A)=Sof(C39A)=Sof(H39A)=
 Sof(C38A)=Sof(H38A)=Sof(C37A)=Sof(H37A)=1-FVAR(2)
 Sof(C36)=Sof(C41)=Sof(H41)=Sof(C37)=Sof(H37)=Sof(C40)=Sof(H40)=Sof(C38)=
 Sof(H38)=Sof(C39)=Sof(H39)=FVAR(2)
3.a Ternary CH refined with riding coordinates:
 C12(H12), C26(H26), C9(H9), C23(H23)
3.b Secondary CH2 refined with riding coordinates:
 C45(H45A,H45B), C45(H45C,H45D), C42(H42A,H42B), C42(H42C,H42D), C44(H44A,
 H44B), C43A(H43A,H43B), C43(H43C,H43D), C44A(H44C,H44D)
3.c Aromatic/amide H refined with riding coordinates:
 C16(H16), C20(H20), C6(H6), C31(H31), C2(H2), C35(H35), C18(H18), C33(H33),
 C4(H4), C34(H34), C32(H32), C41(H41), C37(H37), C40(H40), C38(H38), C39(H39),
 C41A(H41A), C40A(H40A), C39A(H39A), C38A(H38A), C37A(H37A)
3.d Idealised Me refined as rotating group:
 C14(H14A,H14B,H14C), C28(H28A,H28B,H28C), C13(H13A,H13B,H13C), C11(H11A,H11B,
 H11C), C24(H24A,H24B,H24C), C21(H21A,H21B,H21C), C10(H10A,H10B,H10C), C25(H25A,
 H25B,H25C), C22(H22A,H22B,H22C), C8(H8A,H8B,H8C), C29(H29A,H29B,H29C),
 C27(H27A,H27B,H27C), C7(H7A,H7B,H7C)
;
_olex2_exptl_crystal_mounting_method
'A red plate-like specimen of C45H69CoIN2OP3Zr was coated with Paratone oil and mounted on a MiTeGen MicroLoop that had been previously attached to a metallic pin using epoxy for the X-ray crystallographic analysis.'
_olex2_submission_original_sample_id C45H69CoIN2OP3Zr
_olex2_submission_special_instructions 'No special instructions were received'

loop_
_space_group_symop_operation_xyz
'x, y, z'
'-x, -y, -z'

loop_
_atom_site_label
_atom_site_type_symbol
_atom_site_fract_x
_atom_site_fract_y
_atom_site_fract_z
_atom_site_U_iso_or_equiv
_atom_site_adp_type
_atom_site_occupancy
_atom_site_site_symmetry_order
_atom_site_calc_flag
_atom_site_refinement_flags_posn
_atom_site_refinement_flags_occupancy
_atom_site_disorder_assembly
_atom_site_disorder_group
I1 I 0.26660(2) 0.73474(2) 0.96708(2) 0.02901(4) Uani 1 1 d . . . .
Zr1 Zr 0.37084(2) 0.78350(2) 0.78766(2) 0.01433(4) Uani 1 1 d . . . .
Co1 Co 0.39673(2) 0.64231(2) 0.71572(2) 0.01430(5) Uani 1 1 d . . . .
P2 P 0.25714(4) 0.76745(4) 0.67302(3) 0.01667(8) Uani 1 1 d . . . .
P1 P 0.57284(4) 0.65132(4) 0.71573(3) 0.01682(8) Uani 1 1 d . . . .
P3 P 0.37587(5) 0.48040(4) 0.72791(4) 0.02107(9) Uani 1 1 d . . . .
O1 O 0.38370(14) 0.95258(12) 0.78717(10) 0.0255(3) Uani 1 1 d . . . .
N2 N 0.24995(14) 0.87061(12) 0.71349(10) 0.0172(3) Uani 1 1 d . . . .
N1 N 0.55550(14) 0.76352(13) 0.74754(11) 0.0188(3) Uani 1 1 d . . . .
C15 C 0.16382(16) 0.96449(14) 0.71627(12) 0.0184(3) Uani 1 1 d . . . .
C12 C 0.64665(17) 0.54037(16) 0.79234(14) 0.0231(4) Uani 1 1 d . . . .
H12 H 0.649791 0.471893 0.779188 0.028 Uiso 1 1 calc R . . .
C16 C 0.10402(18) 0.98420(16) 0.79696(13) 0.0227(3) Uani 1 1 d . . . .
H16 H 0.119636 0.932627 0.848064 0.027 Uiso 1 1 calc R . . .
C30 C 0.48962(17) 0.36638(15) 0.76246(13) 0.0213(3) Uani 1 1 d . . . .
C14 C 0.5720(2) 0.53202(18) 0.88518(14) 0.0284(4) Uani 1 1 d . . . .
H14A H 0.573311 0.594616 0.902610 0.043 Uiso 1 1 calc GR . . .
H14B H 0.603671 0.466214 0.924080 0.043 Uiso 1 1 calc GR . . .
H14C H 0.491049 0.529874 0.888503 0.043 Uiso 1 1 calc GR . . .
C26 C 0.09956(18) 0.75272(17) 0.71091(15) 0.0252(4) Uani 1 1 d . . . .
H26 H 0.053354 0.826420 0.693805 0.030 Uiso 1 1 calc R . . .
C20 C 0.13725(17) 1.04143(15) 0.64193(13) 0.0214(3) Uani 1 1 d . . . .
H20 H 0.175776 1.029496 0.586457 0.026 Uiso 1 1 calc R . . .
C1 C 0.63986(16) 0.81280(15) 0.75548(13) 0.0201(3) Uani 1 1 d . . . .
C6 C 0.72102(17) 0.86215(15) 0.68273(14) 0.0222(3) Uani 1 1 d . . . .
H6 H 0.723426 0.858667 0.626943 0.027 Uiso 1 1 calc R . . .
C31 C 0.5841(2) 0.3268(2) 0.70188(15) 0.0316(5) Uani 1 1 d . . . .
H31 H 0.587952 0.356236 0.641849 0.038 Uiso 1 1 calc R . . .
C9 C 0.68881(18) 0.66292(17) 0.61165(14) 0.0252(4) Uani 1 1 d . . . .
H9 H 0.759023 0.678691 0.620477 0.030 Uiso 1 1 calc R . . .
C23 C 0.2747(2) 0.82862(18) 0.55422(13) 0.0278(4) Uani 1 1 d . . . .
H23 H 0.197397 0.873075 0.546267 0.033 Uiso 1 1 calc R . . .
C2 C 0.63804(19) 0.81884(17) 0.83700(14) 0.0254(4) Uani 1 1 d . . . .
H2 H 0.583058 0.786042 0.886953 0.030 Uiso 1 1 calc R . . .
C28 C 0.06095(19) 0.71448(19) 0.80966(16) 0.0317(5) Uani 1 1 d . . . .
H28A H 0.101168 0.640741 0.829377 0.048 Uiso 1 1 calc GR . . .
H28B H -0.024056 0.716370 0.828418 0.048 Uiso 1 1 calc GR . . .
H28C H 0.080953 0.761784 0.834615 0.048 Uiso 1 1 calc GR . . .
C35 C 0.4881(2) 0.32169(18) 0.84964(15) 0.0280(4) Uani 1 1 d . . . .
H35 H 0.425424 0.347888 0.892369 0.034 Uiso 1 1 calc R . . .
C17 C 0.02223(19) 1.07744(18) 0.80428(15) 0.0265(4) Uani 1 1 d . . . .
C13 C 0.7733(2) 0.5470(2) 0.78555(18) 0.0340(5) Uani 1 1 d . . . .
H13A H 0.822640 0.543796 0.727592 0.051 Uiso 1 1 calc GR . . .
H13B H 0.803559 0.486671 0.829258 0.051 Uiso 1 1 calc GR . . .
H13C H 0.774380 0.614930 0.795462 0.051 Uiso 1 1 calc GR . . .
C19 C 0.05501(18) 1.13526(16) 0.64832(15) 0.0249(4) Uani 1 1 d . . . .
C11 C 0.7258(2) 0.5571(2) 0.58562(18) 0.0384(5) Uani 1 1 d . . . .
H11A H 0.754955 0.499495 0.631451 0.058 Uiso 1 1 calc GR . . .
H11B H 0.788071 0.565033 0.531391 0.058 Uiso 1 1 calc GR . . .
H11C H 0.658181 0.539150 0.577358 0.058 Uiso 1 1 calc GR . . .
C5 C 0.79859(18) 0.91649(16) 0.69072(15) 0.0252(4) Uani 1 1 d . . . .
C18 C -0.00085(19) 1.15256(17) 0.72938(16) 0.0281(4) Uani 1 1 d . . . .
H18 H -0.055774 1.216764 0.733815 0.034 Uiso 1 1 calc R . . .
C24 C 0.3652(2) 0.9043(2) 0.51578(15) 0.0368(5) Uani 1 1 d . . . .
H24A H 0.352263 0.949699 0.554258 0.055 Uiso 1 1 calc GR . . .
H24B H 0.356461 0.949858 0.458595 0.055 Uiso 1 1 calc GR . . .
H24C H 0.444446 0.861719 0.509970 0.055 Uiso 1 1 calc GR . . .
C21 C 0.0265(2) 1.21590(19) 0.56782(17) 0.0349(5) Uani 1 1 d . . . .
H21A H 0.084496 1.198921 0.516370 0.052 Uiso 1 1 calc GR . . .
H21B H 0.028548 1.288288 0.568721 0.052 Uiso 1 1 calc GR . . .
H21C H -0.051904 1.212882 0.566069 0.052 Uiso 1 1 calc GR . . .
C10 C 0.6513(2) 0.7542(2) 0.53778(15) 0.0312(4) Uani 1 1 d . . . .
H10A H 0.592427 0.734475 0.520328 0.047 Uiso 1 1 calc GR . . .
H10B H 0.719679 0.767180 0.488276 0.047 Uiso 1 1 calc GR . . .
H10C H 0.617574 0.819713 0.557330 0.047 Uiso 1 1 calc GR . . .
C45 C 0.3565(3) 1.0043(2) 0.85626(19) 0.0405(6) Uani 1 1 d . . . .
H45A H 0.405413 0.964060 0.897353 0.049 Uiso 0.618(10) 1 calc R P A 1
H45B H 0.272958 1.005869 0.888528 0.049 Uiso 0.618(10) 1 calc R P A 1
H45C H 0.418960 0.979600 0.887453 0.049 Uiso 0.382(10) 1 calc R P A 2
H45D H 0.280591 0.990361 0.898228 0.049 Uiso 0.382(10) 1 calc R P A 2
C42 C 0.4244(2) 1.02906(18) 0.70430(18) 0.0355(5) Uani 1 1 d . . . .
H42A H 0.396747 1.020698 0.658156 0.043 Uiso 0.618(10) 1 calc R P A 1
H42B H 0.511053 1.020080 0.686545 0.043 Uiso 0.618(10) 1 calc R P A 1
H42C H 0.490027 0.992026 0.665927 0.043 Uiso 0.382(10) 1 calc R P A 2
H42D H 0.359896 1.061469 0.675168 0.043 Uiso 0.382(10) 1 calc R P A 2
C25 C 0.3074(3) 0.7461(2) 0.50201(17) 0.0466(7) Uani 1 1 d . . . .
H25A H 0.384765 0.703123 0.506195 0.070 Uiso 1 1 calc GR . . .
H25B H 0.309647 0.783536 0.441105 0.070 Uiso 1 1 calc GR . . .
H25C H 0.248821 0.698747 0.525289 0.070 Uiso 1 1 calc GR . . .
C3 C 0.7154(2) 0.87210(19) 0.84640(16) 0.0303(4) Uani 1 1 d . . . .
C33 C 0.6687(2) 0.2004(2) 0.81421(19) 0.0398(6) Uani 1 1 d . . . .
H33 H 0.728370 0.143291 0.831792 0.048 Uiso 1 1 calc R . . .
C36 C 0.2472(17) 0.4300(14) 0.8006(14) 0.029(2) Uani 0.59(5) 1 d . P B 1
C4 C 0.7952(2) 0.92065(18) 0.77263(17) 0.0298(4) Uani 1 1 d . . . .
H4 H 0.848168 0.957143 0.778404 0.036 Uiso 1 1 calc R . . .
C34 C 0.5765(2) 0.2394(2) 0.87540(17) 0.0351(5) Uani 1 1 d . . . .
H34 H 0.573678 0.209906 0.935285 0.042 Uiso 1 1 calc R . . .
C32 C 0.6730(2) 0.2451(2) 0.72770(19) 0.0416(6) Uani 1 1 d . . . .
H32 H 0.737176 0.219981 0.685256 0.050 Uiso 1 1 calc R . . .
C22 C -0.0402(3) 1.0945(2) 0.89258(18) 0.0407(6) Uani 1 1 d . . . .
H22A H -0.078712 1.032978 0.929023 0.061 Uiso 1 1 calc GR . . .
H22B H -0.099262 1.160269 0.886824 0.061 Uiso 1 1 calc GR . . .
H22C H 0.016676 1.101451 0.919398 0.061 Uiso 1 1 calc GR . . .
C8 C 0.8821(2) 0.9724(2) 0.61073(17) 0.0360(5) Uani 1 1 d . . . .
H8A H 0.914482 0.927067 0.570530 0.054 Uiso 1 1 calc GR . . .
H8B H 0.946067 0.985344 0.627228 0.054 Uiso 1 1 calc GR . . .
H8C H 0.839972 1.041256 0.582478 0.054 Uiso 1 1 calc GR . . .
C29 C 0.3696(3) 0.4538(2) 0.6299(2) 0.0424(7) Uani 1 1 d . . . .
H29A H 0.299732 0.498453 0.611762 0.064 Uiso 1 1 calc GR . . .
H29B H 0.365893 0.377738 0.642075 0.064 Uiso 1 1 calc GR . . .
H29C H 0.439969 0.471123 0.583372 0.064 Uiso 1 1 calc GR . . .
C27 C 0.0655(3) 0.6824(2) 0.6706(2) 0.0416(6) Uani 1 1 d . . . .
H27A H 0.080692 0.713664 0.607728 0.062 Uiso 1 1 calc GR . . .
H27B H -0.018045 0.678302 0.695297 0.062 Uiso 1 1 calc GR . . .
H27C H 0.112078 0.609934 0.682985 0.062 Uiso 1 1 calc GR . . .
C41 C 0.2115(14) 0.4435(13) 0.8859(12) 0.040(3) Uani 0.59(5) 1 d . P B 1
H41 H 0.255517 0.479803 0.901302 0.048 Uiso 0.59(5) 1 calc R P B 1
C7 C 0.7120(3) 0.8772(3) 0.9353(2) 0.0477(7) Uani 1 1 d . . . .
H7A H 0.640884 0.925680 0.956205 0.072 Uiso 1 1 calc GR . . .
H7B H 0.781254 0.904137 0.931693 0.072 Uiso 1 1 calc GR . . .
H7C H 0.711742 0.805122 0.975564 0.072 Uiso 1 1 calc GR . . .
C37 C 0.1779(13) 0.3807(11) 0.7806(16) 0.047(3) Uani 0.59(5) 1 d . P B 1
H37 H 0.197940 0.371287 0.724000 0.056 Uiso 0.59(5) 1 calc R P B 1
C40 C 0.1167(14) 0.4061(12) 0.9456(14) 0.057(4) Uani 0.59(5) 1 d . P B 1
H40 H 0.094937 0.415666 1.002219 0.068 Uiso 0.59(5) 1 calc R P B 1
C44 C 0.3815(14) 1.1162(10) 0.8155(8) 0.064(3) Uani 0.618(10) 1 d . P A 1
H44A H 0.461709 1.120260 0.814557 0.077 Uiso 0.618(10) 1 calc R P A 1
H44B H 0.323941 1.167471 0.846019 0.077 Uiso 0.618(10) 1 calc R P A 1
C38 C 0.0800(15) 0.3446(12) 0.841(2) 0.069(5) Uani 0.59(5) 1 d . P B 1
H38 H 0.031877 0.313126 0.824936 0.083 Uiso 0.59(5) 1 calc R P B 1
C39 C 0.0517(12) 0.3539(13) 0.923(2) 0.077(7) Uani 0.59(5) 1 d . P B 1
H39 H -0.012772 0.324362 0.965554 0.093 Uiso 0.59(5) 1 calc R P B 1
H H 0.340(3) 0.635(3) 0.807(2) 0.046(9) Uiso 1 1 d . . . .
HA H 0.441(3) 0.646(3) 0.633(2) 0.051(10) Uiso 1 1 d . . . .
C43A C 0.3690(6) 1.1378(3) 0.7234(4) 0.0505(17) Uani 0.618(10) 1 d . P A 1
H43A H 0.285659 1.157744 0.721859 0.061 Uiso 0.618(10) 1 calc R P A 1
H43B H 0.412094 1.195254 0.681772 0.061 Uiso 0.618(10) 1 calc R P A 1
C43 C 0.4622(11) 1.1103(7) 0.7210(6) 0.056(3) Uani 0.382(10) 1 d . P A 2
H43C H 0.462956 1.177684 0.673549 0.067 Uiso 0.382(10) 1 calc R P A 2
H43D H 0.539353 1.085692 0.734890 0.067 Uiso 0.382(10) 1 calc R P A 2
C44A C 0.351(3) 1.1197(15) 0.8080(18) 0.092(8) Uani 0.382(10) 1 d . P A 2
H44C H 0.363652 1.162485 0.841074 0.110 Uiso 0.382(10) 1 calc R P A 2
H44D H 0.275249 1.150863 0.792247 0.110 Uiso 0.382(10) 1 calc R P A 2
C36A C 0.243(2) 0.4364(19) 0.8201(14) 0.022(2) Uani 0.41(5) 1 d . P B 2
C41A C 0.2244(18) 0.4541(16) 0.8981(13) 0.028(3) Uani 0.41(5) 1 d . P B 2
H41A H 0.274702 0.491432 0.906097 0.034 Uiso 0.41(5) 1 calc R P B 2
C40A C 0.1273(16) 0.4160(16) 0.9698(13) 0.041(3) Uani 0.41(5) 1 d . P B 2
H40A H 0.118382 0.421769 1.026203 0.049 Uiso 0.41(5) 1 calc R P B 2
C39A C 0.0473(18) 0.3708(16) 0.9545(15) 0.053(5) Uani 0.41(5) 1 d . P B 2
H39A H -0.020341 0.351386 0.999125 0.064 Uiso 0.41(5) 1 calc R P B 2
C38A C 0.0674(14) 0.3550(17) 0.8751(14) 0.047(4) Uani 0.41(5) 1 d . P B 2
H38A H 0.014493 0.321803 0.865726 0.057 Uiso 0.41(5) 1 calc R P B 2
C37A C 0.1628(17) 0.3861(16) 0.8077(14) 0.039(3) Uani 0.41(5) 1 d . P B 2
H37A H 0.174744 0.373823 0.753071 0.047 Uiso 0.41(5) 1 calc R P B 2

loop_
_atom_site_aniso_label
_atom_site_aniso_U_11
_atom_site_aniso_U_22
_atom_site_aniso_U_33
_atom_site_aniso_U_23
_atom_site_aniso_U_13
_atom_site_aniso_U_12
I1 0.03276(7) 0.03167(7) 0.01775(6) -0.00616(5) -0.00460(5) -0.00050(5)
Zr1 0.01488(7) 0.01326(7) 0.01471(7) -0.00304(5) -0.00400(5) -0.00289(5)
Co1 0.01427(10) 0.01360(10) 0.01477(10) -0.00358(8) -0.00316(8) -0.00304(8)
P2 0.0179(2) 0.01601(19) 0.01647(19) -0.00407(15) -0.00642(15) -0.00147(15)
P1 0.01406(18) 0.01586(19) 0.0192(2) -0.00381(15) -0.00271(15) -0.00347(15)
P3 0.0215(2) 0.01528(19) 0.0294(2) -0.00741(18) -0.00943(19) -0.00275(16)
O1 0.0286(7) 0.0173(6) 0.0322(8) -0.0076(5) -0.0071(6) -0.0063(5)
N2 0.0182(7) 0.0143(6) 0.0189(7) -0.0038(5) -0.0064(5) -0.0010(5)
N1 0.0167(7) 0.0170(6) 0.0234(7) -0.0050(6) -0.0048(5) -0.0053(5)
C15 0.0180(7) 0.0152(7) 0.0222(8) -0.0042(6) -0.0073(6) -0.0020(6)
C12 0.0181(8) 0.0196(8) 0.0301(9) -0.0034(7) -0.0092(7) -0.0015(6)
C16 0.0222(8) 0.0214(8) 0.0240(9) -0.0069(7) -0.0077(7) 0.0002(7)
C30 0.0224(8) 0.0161(7) 0.0272(9) -0.0080(7) -0.0069(7) -0.0026(6)
C14 0.0297(10) 0.0264(10) 0.0248(9) 0.0010(7) -0.0114(8) -0.0026(8)
C26 0.0189(8) 0.0219(8) 0.0368(11) -0.0072(8) -0.0114(8) -0.0026(7)
C20 0.0213(8) 0.0185(8) 0.0228(8) -0.0024(6) -0.0077(7) -0.0022(6)
C1 0.0180(8) 0.0169(7) 0.0269(9) -0.0033(6) -0.0092(7) -0.0046(6)
C6 0.0200(8) 0.0189(8) 0.0289(9) -0.0006(7) -0.0111(7) -0.0067(6)
C31 0.0309(11) 0.0347(11) 0.0276(10) -0.0128(9) -0.0080(8) 0.0034(9)
C9 0.0180(8) 0.0283(9) 0.0253(9) -0.0069(7) 0.0010(7) -0.0059(7)
C23 0.0344(11) 0.0278(10) 0.0179(8) -0.0055(7) -0.0118(8) 0.0056(8)
C2 0.0281(10) 0.0243(9) 0.0272(9) -0.0053(7) -0.0099(8) -0.0088(7)
C28 0.0197(9) 0.0299(10) 0.0376(12) -0.0037(9) -0.0020(8) -0.0049(8)
C35 0.0281(10) 0.0288(10) 0.0276(10) -0.0087(8) -0.0080(8) -0.0035(8)
C17 0.0244(9) 0.0258(9) 0.0306(10) -0.0135(8) -0.0074(8) 0.0017(7)
C13 0.0214(9) 0.0316(11) 0.0469(14) -0.0044(10) -0.0146(9) -0.0015(8)
C19 0.0236(9) 0.0179(8) 0.0329(10) -0.0026(7) -0.0127(8) -0.0017(7)
C11 0.0329(12) 0.0410(13) 0.0368(12) -0.0202(11) 0.0054(10) -0.0040(10)
C5 0.0211(8) 0.0190(8) 0.0358(11) 0.0011(7) -0.0142(8) -0.0068(7)
C18 0.0240(9) 0.0200(9) 0.0402(12) -0.0099(8) -0.0118(8) 0.0032(7)
C24 0.0322(11) 0.0377(12) 0.0213(9) 0.0035(9) -0.0002(8) 0.0026(9)
C21 0.0334(11) 0.0244(10) 0.0396(12) 0.0030(9) -0.0162(10) 0.0008(8)
C10 0.0255(10) 0.0396(12) 0.0240(9) -0.0023(9) -0.0011(8) -0.0129(9)
C45 0.0534(16) 0.0317(12) 0.0460(14) -0.0224(11) -0.0134(12) -0.0073(11)
C42 0.0359(12) 0.0207(9) 0.0440(13) 0.0011(9) -0.0079(10) -0.0108(9)
C25 0.0676(19) 0.0457(15) 0.0296(12) -0.0202(11) -0.0263(13) 0.0151(13)
C3 0.0357(11) 0.0274(10) 0.0353(11) -0.0072(8) -0.0188(9) -0.0077(8)
C33 0.0364(13) 0.0354(12) 0.0481(15) -0.0133(11) -0.0227(11) 0.0104(10)
C36 0.024(3) 0.016(3) 0.045(7) -0.009(4) -0.007(5) -0.003(2)
C4 0.0287(10) 0.0243(9) 0.0442(12) -0.0048(9) -0.0210(9) -0.0088(8)
C34 0.0385(12) 0.0339(12) 0.0331(11) -0.0027(9) -0.0170(10) -0.0049(10)
C32 0.0318(12) 0.0467(15) 0.0461(14) -0.0257(12) -0.0128(11) 0.0139(11)
C22 0.0399(13) 0.0432(14) 0.0378(13) -0.0233(11) -0.0085(11) 0.0092(11)
C8 0.0301(11) 0.0351(12) 0.0427(13) 0.0079(10) -0.0167(10) -0.0203(9)
C29 0.0621(17) 0.0284(11) 0.0544(16) -0.0202(11) -0.0401(14) 0.0059(11)
C27 0.0392(13) 0.0369(13) 0.0619(18) -0.0145(12) -0.0267(13) -0.0097(10)
C41 0.025(3) 0.019(3) 0.063(7) -0.003(3) -0.001(3) -0.006(2)
C7 0.0641(19) 0.0533(17) 0.0429(15) -0.0147(13) -0.0235(14) -0.0242(15)
C37 0.028(4) 0.030(3) 0.085(9) -0.013(5) -0.016(5) -0.013(3)
C40 0.042(5) 0.037(4) 0.055(7) 0.006(4) 0.012(5) -0.001(3)
C44 0.113(8) 0.039(4) 0.062(4) -0.020(3) -0.029(5) -0.034(5)
C38 0.039(5) 0.047(4) 0.115(14) -0.006(7) -0.015(7) -0.023(4)
C39 0.032(4) 0.047(5) 0.114(16) -0.002(9) 0.023(9) -0.020(3)
C43A 0.070(4) 0.0176(17) 0.068(4) -0.0032(18) -0.031(3) -0.0075(19)
C43 0.079(8) 0.038(4) 0.061(5) -0.009(4) -0.013(5) -0.037(5)
C44A 0.16(2) 0.020(5) 0.138(16) -0.032(6) -0.100(14) 0.002(7)
C36A 0.018(3) 0.014(3) 0.031(7) -0.009(4) 0.002(4) -0.004(2)
C41A 0.022(5) 0.018(4) 0.036(5) -0.004(3) 0.008(3) -0.012(3)
C40A 0.028(4) 0.036(5) 0.036(6) 0.004(4) 0.009(4) -0.007(3)
C39A 0.027(4) 0.037(6) 0.061(9) 0.006(5) 0.018(5) -0.010(4)
C38A 0.024(5) 0.049(6) 0.057(9) -0.003(7) 0.005(6) -0.022(4)
C37A 0.031(5) 0.027(4) 0.051(7) -0.004(4) -0.005(5) -0.006(3)

loop_
_atom_type_symbol
_atom_type_description
_atom_type_scat_dispersion_real
_atom_type_scat_dispersion_imag
_atom_type_scat_source
C C 0.0033 0.0016 'International Tables Vol C Tables 4.2.6.8 and 6.1.1.4'
H H 0.0000 0.0000 'International Tables Vol C Tables 4.2.6.8 and 6.1.1.4'
N N 0.0061 0.0033 'International Tables Vol C Tables 4.2.6.8 and 6.1.1.4'
O O 0.0106 0.0060 'International Tables Vol C Tables 4.2.6.8 and 6.1.1.4'
P P 0.1023 0.0942 'International Tables Vol C Tables 4.2.6.8 and 6.1.1.4'
Co Co 0.3494 0.9721 'International Tables Vol C Tables 4.2.6.8 and 6.1.1.4'
Zr Zr -2.9673 0.5597 'International Tables Vol C Tables 4.2.6.8 and 6.1.1.4'
I I -0.4742 1.8119 'International Tables Vol C Tables 4.2.6.8 and 6.1.1.4'

loop_
_geom_angle_atom_site_label_1
_geom_angle_atom_site_label_2
_geom_angle_atom_site_label_3
_geom_angle
I1 Zr1 P1 121.416(12)
I1 Zr1 H 80.7(10)
Co1 Zr1 I1 116.590(9)
Co1 Zr1 P2 48.162(11)
Co1 Zr1 P1 48.372(12)
Co1 Zr1 H 36.0(10)
P2 Zr1 I1 120.585(12)
P2 Zr1 P1 89.768(15)
P2 Zr1 H 64.8(10)
P1 Zr1 H 68.4(10)
O1 Zr1 I1 90.54(4)
O1 Zr1 Co1 152.85(4)
O1 Zr1 P2 118.16(4)
O1 Zr1 P1 119.42(4)
O1 Zr1 H 170.7(10)
N2 Zr1 I1 112.93(4)
N2 Zr1 Co1 85.11(4)
N2 Zr1 P2 37.20(4)
N2 Zr1 P1 119.33(4)
N2 Zr1 O1 83.00(6)
N2 Zr1 N1 128.10(6)
N2 Zr1 H 97.6(10)
N1 Zr1 I1 117.13(5)
N1 Zr1 Co1 84.61(4)
N1 Zr1 P2 116.85(5)
N1 Zr1 P1 36.96(4)
N1 Zr1 O1 83.71(6)
N1 Zr1 H 103.0(10)
Zr1 Co1 H 55.2(13)
Zr1 Co1 HA 128.3(15)
P2 Co1 Zr1 74.090(15)
P2 Co1 P1 130.81(2)
P2 Co1 P3 113.73(2)
P2 Co1 H 92.9(14)
P2 Co1 HA 85.2(15)
P1 Co1 Zr1 74.033(15)
P1 Co1 H 98.5(14)
P1 Co1 HA 86.2(15)
P3 Co1 Zr1 147.929(19)
P3 Co1 P1 113.27(2)
P3 Co1 H 92.8(13)
P3 Co1 HA 83.8(15)
H Co1 HA 175(2)
Co1 P2 Zr1 57.747(13)
N2 P2 Zr1 48.40(5)
N2 P2 Co1 105.78(6)
N2 P2 C26 99.92(9)
N2 P2 C23 105.14(9)
C26 P2 Zr1 120.35(7)
C26 P2 Co1 123.39(7)
C23 P2 Zr1 131.74(8)
C23 P2 Co1 118.35(7)
C23 P2 C26 101.56(11)
Co1 P1 Zr1 57.594(13)
N1 P1 Zr1 48.35(5)
N1 P1 Co1 104.90(6)
N1 P1 C12 105.43(9)
N1 P1 C9 107.42(9)
C12 P1 Zr1 117.44(7)
C12 P1 Co1 117.80(7)
C9 P1 Zr1 136.98(7)
C9 P1 Co1 118.09(7)
C9 P1 C12 102.26(10)
C30 P3 Co1 118.21(6)
C30 P3 C36A 98.5(8)
C36 P3 Co1 119.5(6)
C36 P3 C30 99.6(6)
C36 P3 C29 98.6(6)
C29 P3 Co1 116.80(9)
C29 P3 C30 100.50(10)
C29 P3 C36A 108.6(7)
C36A P3 Co1 112.2(6)
C45 O1 Zr1 132.45(15)
C45 O1 C42 108.76(18)
C42 O1 Zr1 118.78(14)
P2 N2 Zr1 94.40(7)
C15 N2 Zr1 133.55(12)
C15 N2 P2 129.14(13)
P1 N1 Zr1 94.69(7)
C1 N1 Zr1 134.24(13)
C1 N1 P1 130.41(13)
C16 C15 N2 118.62(17)
C16 C15 C20 117.78(17)
C20 C15 N2 123.57(17)
P1 C12 H12 107.0
C14 C12 P1 109.77(14)
C14 C12 H12 107.0
C14 C12 C13 110.08(19)
C13 C12 P1 115.60(15)
C13 C12 H12 107.0
C15 C16 H16 119.1
C17 C16 C15 121.75(19)
C17 C16 H16 119.1
C31 C30 P3 121.18(16)
C35 C30 P3 121.20(16)
C35 C30 C31 117.49(19)
C12 C14 H14A 109.5
C12 C14 H14B 109.5
C12 C14 H14C 109.5
H14A C14 H14B 109.5
H14A C14 H14C 109.5
H14B C14 H14C 109.5
P2 C26 H26 106.5
C28 C26 P2 110.91(15)
C28 C26 H26 106.5
C28 C26 C27 110.4(2)
C27 C26 P2 115.47(17)
C27 C26 H26 106.5
C15 C20 H20 119.5
C19 C20 C15 121.09(19)
C19 C20 H20 119.5
C6 C1 N1 121.54(18)
C6 C1 C2 118.43(18)
C2 C1 N1 119.89(18)
C1 C6 H6 119.4
C5 C6 C1 121.1(2)
C5 C6 H6 119.4
C30 C31 H31 119.4
C32 C31 C30 121.2(2)
C32 C31 H31 119.4
P1 C9 H9 107.8
C11 C9 P1 111.24(15)
C11 C9 H9 107.8
C10 C9 P1 112.53(15)
C10 C9 H9 107.8
C10 C9 C11 109.6(2)
P2 C23 H23 107.3
C24 C23 P2 111.77(16)
C24 C23 H23 107.3
C25 C23 P2 113.81(17)
C25 C23 H23 107.3
C25 C23 C24 109.1(2)
C1 C2 H2 119.3
C3 C2 C1 121.3(2)
C3 C2 H2 119.3
C26 C28 H28A 109.5
C26 C28 H28B 109.5
C26 C28 H28C 109.5
H28A C28 H28B 109.5
H28A C28 H28C 109.5
H28B C28 H28C 109.5
C30 C35 H35 119.4
C34 C35 C30 121.2(2)
C34 C35 H35 119.4
C16 C17 C22 119.7(2)
C18 C17 C16 119.0(2)
C18 C17 C22 121.3(2)
C12 C13 H13A 109.5
C12 C13 H13B 109.5
C12 C13 H13C 109.5
H13A C13 H13B 109.5
H13A C13 H13C 109.5
H13B C13 H13C 109.5
C20 C19 C21 120.2(2)
C18 C19 C20 119.30(19)
C18 C19 C21 120.5(2)
C9 C11 H11A 109.5
C9 C11 H11B 109.5
C9 C11 H11C 109.5
H11A C11 H11B 109.5
H11A C11 H11C 109.5
H11B C11 H11C 109.5
C6 C5 C8 119.9(2)
C4 C5 C6 119.2(2)
C4 C5 C8 120.89(19)
C17 C18 H18 119.5
C19 C18 C17 121.07(19)
C19 C18 H18 119.5
C23 C24 H24A 109.5
C23 C24 H24B 109.5
C23 C24 H24C 109.5
H24A C24 H24B 109.5
H24A C24 H24C 109.5
H24B C24 H24C 109.5
C19 C21 H21A 109.5
C19 C21 H21B 109.5
C19 C21 H21C 109.5
H21A C21 H21B 109.5
H21A C21 H21C 109.5
H21B C21 H21C 109.5
C9 C10 H10A 109.5
C9 C10 H10B 109.5
C9 C10 H10C 109.5
H10A C10 H10B 109.5
H10A C10 H10C 109.5
H10B C10 H10C 109.5
O1 C45 H45A 110.2
O1 C45 H45B 110.2
O1 C45 H45C 111.3
O1 C45 H45D 111.3
O1 C45 C44 107.7(5)
O1 C45 C44A 102.3(10)
H45A C45 H45B 108.5
H45C C45 H45D 109.2
C44 C45 H45A 110.2
C44 C45 H45B 110.2
C44A C45 H45C 111.3
C44A C45 H45D 111.3
O1 C42 H42A 111.2
O1 C42 H42B 111.2
O1 C42 H42C 110.1
O1 C42 H42D 110.1
O1 C42 C43A 103.0(3)
H42A C42 H42B 109.1
H42C C42 H42D 108.4
C43A C42 H42A 111.2
C43A C42 H42B 111.2
C43 C42 O1 108.0(4)
C43 C42 H42C 110.1
C43 C42 H42D 110.1
C23 C25 H25A 109.5
C23 C25 H25B 109.5
C23 C25 H25C 109.5
H25A C25 H25B 109.5
H25A C25 H25C 109.5
H25B C25 H25C 109.5
C2 C3 C7 120.3(2)
C4 C3 C2 118.9(2)
C4 C3 C7 120.8(2)
C34 C33 H33 120.3
C32 C33 H33 120.3
C32 C33 C34 119.4(2)
C41 C36 P3 117.9(11)
C37 C36 P3 125.3(9)
C37 C36 C41 116.7(15)
C5 C4 C3 121.03(19)
C5 C4 H4 119.5
C3 C4 H4 119.5
C35 C34 H34 119.9
C33 C34 C35 120.3(2)
C33 C34 H34 119.9
C31 C32 H32 119.8
C33 C32 C31 120.4(2)
C33 C32 H32 119.8
C17 C22 H22A 109.5
C17 C22 H22B 109.5
C17 C22 H22C 109.5
H22A C22 H22B 109.5
H22A C22 H22C 109.5
H22B C22 H22C 109.5
C5 C8 H8A 109.5
C5 C8 H8B 109.5
C5 C8 H8C 109.5
H8A C8 H8B 109.5
H8A C8 H8C 109.5
H8B C8 H8C 109.5
P3 C29 H29A 109.5
P3 C29 H29B 109.5
P3 C29 H29C 109.5
H29A C29 H29B 109.5
H29A C29 H29C 109.5
H29B C29 H29C 109.5
C26 C27 H27A 109.5
C26 C27 H27B 109.5
C26 C27 H27C 109.5
H27A C27 H27B 109.5
H27A C27 H27C 109.5
H27B C27 H27C 109.5
C36 C41 H41 119.0
C40 C41 C36 121.9(12)
C40 C41 H41 119.0
C3 C7 H7A 109.5
C3 C7 H7B 109.5
C3 C7 H7C 109.5
H7A C7 H7B 109.5
H7A C7 H7C 109.5
H7B C7 H7C 109.5
C36 C37 H37 119.4
C36 C37 C38 121.3(12)
C38 C37 H37 119.4
C41 C40 H40 120.4
C41 C40 C39 119.3(11)
C39 C40 H40 120.4
C45 C44 H44A 111.4
C45 C44 H44B 111.4
C45 C44 C43A 101.8(7)
H44A C44 H44B 109.3
C43A C44 H44A 111.4
C43A C44 H44B 111.4
C37 C38 H38 119.8
C39 C38 C37 120.5(13)
C39 C38 H38 119.8
C40 C39 H39 119.9
C38 C39 C40 120.2(12)
C38 C39 H39 119.9
C42 C43A C44 101.9(6)
C42 C43A H43A 111.4
C42 C43A H43B 111.4
C44 C43A H43A 111.4
C44 C43A H43B 111.4
H43A C43A H43B 109.3
C42 C43 H43C 112.8
C42 C43 H43D 112.8
C42 C43 C44A 94.5(8)
H43C C43 H43D 110.3
C44A C43 H43C 112.8
C44A C43 H43D 112.8
C45 C44A C43 99.9(14)
C45 C44A H44C 111.8
C45 C44A H44D 111.8
C43 C44A H44C 111.8
C43 C44A H44D 111.8
H44C C44A H44D 109.5
C41A C36A P3 119.6(16)
C41A C36A C37A 119.3(18)
C37A C36A P3 121.1(10)
C36A C41A H41A 120.0
C36A C41A C40A 120.0(15)
C40A C41A H41A 120.0
C41A C40A H40A 120.5
C39A C40A C41A 119.1(12)
C39A C40A H40A 120.5
C40A C39A H39A 120.3
C38A C39A C40A 119.4(14)
C38A C39A H39A 120.3
C39A C38A H38A 119.1
C39A C38A C37A 121.8(16)
C37A C38A H38A 119.1
C36A C37A H37A 119.9
C38A C37A C36A 120.2(14)
C38A C37A H37A 119.9

loop_
_geom_bond_atom_site_label_1
_geom_bond_atom_site_label_2
_geom_bond_distance
I1 Zr1 2.8099(2)
Zr1 Co1 2.4695(3)
Zr1 P2 2.8082(5)
Zr1 P1 2.8121(5)
Zr1 O1 2.3045(14)
Zr1 N2 2.1062(15)
Zr1 N1 2.1083(16)
Zr1 H 2.03(3)
Co1 P2 2.1755(5)
Co1 P1 2.1864(5)
Co1 P3 2.1810(5)
Co1 H 1.45(3)
Co1 HA 1.32(4)
P2 N2 1.7028(16)
P2 C26 1.866(2)
P2 C23 1.865(2)
P1 N1 1.6965(16)
P1 C12 1.864(2)
P1 C9 1.861(2)
P3 C30 1.850(2)
P3 C36 1.79(2)
P3 C29 1.833(3)
P3 C36A 1.92(2)
O1 C45 1.454(3)
O1 C42 1.459(3)
N2 C15 1.415(2)
N1 C1 1.420(2)
C15 C16 1.400(3)
C15 C20 1.406(3)
C12 H12 1.0000
C12 C14 1.525(3)
C12 C13 1.539(3)
C16 H16 0.9500
C16 C17 1.393(3)
C30 C31 1.393(3)
C30 C35 1.391(3)
C14 H14A 0.9800
C14 H14B 0.9800
C14 H14C 0.9800
C26 H26 1.0000
C26 C28 1.526(3)
C26 C27 1.527(3)
C20 H20 0.9500
C20 C19 1.399(3)
C1 C6 1.398(3)
C1 C2 1.399(3)
C6 H6 0.9500
C6 C5 1.397(3)
C31 H31 0.9500
C31 C32 1.391(3)
C9 H9 1.0000
C9 C11 1.533(3)
C9 C10 1.526(3)
C23 H23 1.0000
C23 C24 1.535(4)
C23 C25 1.531(3)
C2 H2 0.9500
C2 C3 1.396(3)
C28 H28A 0.9800
C28 H28B 0.9800
C28 H28C 0.9800
C35 H35 0.9500
C35 C34 1.390(3)
C17 C18 1.391(3)
C17 C22 1.505(3)
C13 H13A 0.9800
C13 H13B 0.9800
C13 H13C 0.9800
C19 C18 1.387(3)
C19 C21 1.508(3)
C11 H11A 0.9800
C11 H11B 0.9800
C11 H11C 0.9800
C5 C4 1.391(3)
C5 C8 1.509(3)
C18 H18 0.9500
C24 H24A 0.9800
C24 H24B 0.9800
C24 H24C 0.9800
C21 H21A 0.9800
C21 H21B 0.9800
C21 H21C 0.9800
C10 H10A 0.9800
C10 H10B 0.9800
C10 H10C 0.9800
C45 H45A 0.9900
C45 H45B 0.9900
C45 H45C 0.9900
C45 H45D 0.9900
C45 C44 1.494(12)
C45 C44A 1.48(2)
C42 H42A 0.9900
C42 H42B 0.9900
C42 H42C 0.9900
C42 H42D 0.9900
C42 C43A 1.526(5)
C42 C43 1.422(8)
C25 H25A 0.9800
C25 H25B 0.9800
C25 H25C 0.9800
C3 C4 1.394(3)
C3 C7 1.513(4)
C33 H33 0.9500
C33 C34 1.382(4)
C33 C32 1.374(4)
C36 C41 1.423(17)
C36 C37 1.375(19)
C4 H4 0.9500
C34 H34 0.9500
C32 H32 0.9500
C22 H22A 0.9800
C22 H22B 0.9800
C22 H22C 0.9800
C8 H8A 0.9800
C8 H8B 0.9800
C8 H8C 0.9800
C29 H29A 0.9800
C29 H29B 0.9800
C29 H29C 0.9800
C27 H27A 0.9800
C27 H27B 0.9800
C27 H27C 0.9800
C41 H41 0.9500
C41 C40 1.35(2)
C7 H7A 0.9800
C7 H7B 0.9800
C7 H7C 0.9800
C37 H37 0.9500
C37 C38 1.378(16)
C40 H40 0.9500
C40 C39 1.38(2)
C44 H44A 0.9900
C44 H44B 0.9900
C44 C43A 1.537(13)
C38 H38 0.9500
C38 C39 1.362(17)
C39 H39 0.9500
C43A H43A 0.9900
C43A H43B 0.9900
C43 H43C 0.9900
C43 H43D 0.9900
C43 C44A 1.67(3)
C44A H44C 0.9900
C44A H44D 0.9900
C36A C41A 1.35(2)
C36A C37A 1.42(3)
C41A H41A 0.9500
C41A C40A 1.46(2)
C40A H40A 0.9500
C40A C39A 1.40(3)
C39A H39A 0.9500
C39A C38A 1.36(2)
C38A H38A 0.9500
C38A C37A 1.386(19)
C37A H37A 0.9500
